data_7046717
loop_
_publ_author_name
'Beament, James'
'Kociok-K\"ohn, Gabriele'
'Jones, Matthew D.'
'Buchard, Antoine'

_publ_section_title
;
 Bipyrrolidine salan alkoxide complexes of lanthanides: synthesis,
 characterisation, activity in the polymerisation of lactide and
 mechanistic investigation by DOSY NMR.
;
_journal_issue 27
_journal_name_full 'Dalton transactions (Cambridge, England : 2003)'
_journal_page_first 9164
_journal_page_last 9172
_journal_paper_doi 10.1039/c8dt02108b
_journal_volume 47
_journal_year 2018
_chemical_formula_moiety 'C82 H130 N4 O6 Sm2, 2(C6 H14)'
_chemical_formula_sum 'C94 H158 N4 O6 Sm2'
_chemical_formula_weight 1740.96
_space_group_crystal_system monoclinic
_space_group_IT_number 14
_space_group_name_Hall '-P 2ybc'
_space_group_name_H-M_alt 'P 1 21/c 1'
_symmetry_space_group_name_Hall '-P 2ybc'
_symmetry_space_group_name_H-M 'P 1 21/c 1'
_atom_sites_solution_hydrogens geom
_audit_creation_method SHELXL-2016/6
_audit_update_record
;
2018-05-18 deposited with the CCDC.
2018-06-19 downloaded from the CCDC.
;
_cell_angle_alpha 90
_cell_angle_beta 92.9960(10)
_cell_angle_gamma 90
_cell_formula_units_Z 2
_cell_length_a 14.9466(2)
_cell_length_b 15.2718(2)
_cell_length_c 20.4709(2)
_cell_measurement_reflns_used 32877
_cell_measurement_temperature 150(2)
_cell_measurement_theta_max 73.0260
_cell_measurement_theta_min 3.6200
_cell_volume 4666.33(10)
_computing_cell_refinement 'CrysAlisPro 1.171.38.43 (Rigaku OD, 2015)'
_computing_data_collection 'CrysAlisPro 1.171.38.43 (Rigaku OD, 2015)'
_computing_data_reduction 'CrysAlisPro 1.171.38.43 (Rigaku OD, 2015)'
_computing_molecular_graphics 'ORTEP3 for Windows - Farrugia, L. J. J. Appl. Crystallogr. 1997, 30, 565'
_computing_publication_material
;
 'WinGX publication routines, Farrugia, 
 L. J., J. Appl. Crystallogr., 1999, 32, 837-838
;
_computing_structure_refinement
;
 SHELXL-2014/8 (Sheldrick, 2014)
 Sheldrick GM (2008) Acta Crystallogr A64:112-122 and 
 C. B. H\"ubschle, G. M. Sheldrick and B. Dittrich
 ShelXle: a Qt graphical user interface for SHELXL
 J. Appl. Cryst., 44, (2011) 1281-1284.
;
_computing_structure_solution
; 
 SHELXT
 Sheldrick, G. M. (2008). Acta Cryst. A64, 112-122.
;
_diffrn_ambient_environment N~2~
_diffrn_ambient_temperature 150.01(10)
_diffrn_detector 'CCD plate'
_diffrn_detector_area_resol_mean 8.1150
_diffrn_detector_type EosS2
_diffrn_measured_fraction_theta_full 1.000
_diffrn_measured_fraction_theta_max 0.996
_diffrn_measurement_device 'four-circle diffractometer'
_diffrn_measurement_device_type 'SuperNova, Dual, Cu at zero, EosS2'
_diffrn_measurement_method '\w scans'
_diffrn_radiation_monochromator mirror
_diffrn_radiation_probe x-ray
_diffrn_radiation_type 'Cu K\a'
_diffrn_radiation_wavelength 1.54184
_diffrn_reflns_av_R_equivalents 0.0601
_diffrn_reflns_av_unetI/netI 0.0347
_diffrn_reflns_Laue_measured_fraction_full 1.000
_diffrn_reflns_Laue_measured_fraction_max 0.996
_diffrn_reflns_limit_h_max 18
_diffrn_reflns_limit_h_min -18
_diffrn_reflns_limit_k_max 18
_diffrn_reflns_limit_k_min -18
_diffrn_reflns_limit_l_max 25
_diffrn_reflns_limit_l_min -22
_diffrn_reflns_number 72176
_diffrn_reflns_point_group_measured_fraction_full 1.000
_diffrn_reflns_point_group_measured_fraction_max 0.996
_diffrn_reflns_theta_full 67.684
_diffrn_reflns_theta_max 73.401
_diffrn_reflns_theta_min 2.961
_diffrn_source 'micro-focus sealed X-ray tube'
_diffrn_source_type 'SuperNova (Cu) X-ray Source'
_exptl_absorpt_coefficient_mu 9.732
_exptl_absorpt_correction_T_max 1.00000
_exptl_absorpt_correction_T_min 0.61578
_exptl_absorpt_correction_type multi-scan
_exptl_absorpt_process_details
;
CrysAlisPro 1.171.38.43 (Rigaku Oxford Diffraction, 2015)
Empirical absorption correction using spherical harmonics,
 implemented in SCALE3 ABSPACK scaling algorithm.
;
_exptl_crystal_colour colourless
_exptl_crystal_density_diffrn 1.239
_exptl_crystal_description cube
_exptl_crystal_F_000 1844
_exptl_crystal_size_max 0.150
_exptl_crystal_size_mid 0.110
_exptl_crystal_size_min 0.110
_refine_diff_density_max 1.574
_refine_diff_density_min -1.072
_refine_diff_density_rms 0.085
_refine_ls_extinction_method none
_refine_ls_goodness_of_fit_ref 1.072
_refine_ls_hydrogen_treatment constr
_refine_ls_matrix_type full
_refine_ls_number_parameters 622
_refine_ls_number_reflns 9343
_refine_ls_number_restraints 48
_refine_ls_restrained_S_all 1.074
_refine_ls_R_factor_all 0.0421
_refine_ls_R_factor_gt 0.0380
_refine_ls_shift/su_max 0.002
_refine_ls_shift/su_mean 0.000
_refine_ls_structure_factor_coef Fsqd
_refine_ls_weighting_details 'w=1/[\s^2^(Fo^2^)+(0.0509P)^2^+5.2769P] where P=(Fo^2^+2Fc^2^)/3'
_refine_ls_weighting_scheme calc
_refine_ls_wR_factor_gt 0.0982
_refine_ls_wR_factor_ref 0.1011
_reflns_Friedel_coverage 0.000
_reflns_number_gt 8485
_reflns_number_total 9343
_reflns_threshold_expression 'I > 2\s(I)'
_cod_data_source_file c8dt02108b2.cif
_cod_data_source_block SmtBu2OiPr
_cod_depositor_comments 'Adding full bibliography for 7046715--7046721.cif.'
_cod_database_code 7046717
_shelx_shelxl_version_number 2016/6
_shelx_space_group_comment
;
The symmetry employed for this shelxl refinement is uniquely defined
by the following loop, which should always be used as a source of
symmetry information in preference to the above space-group names.
They are only intended as comments.
;
_shelx_estimated_absorpt_t_min 0.323
_shelx_estimated_absorpt_t_max 0.414
_oxdiff_exptl_absorpt_empirical_full_min 0.606
_oxdiff_exptl_absorpt_empirical_full_max 1.800
_oxdiff_exptl_absorpt_empirical_details
;
Empirical correction (ABSPACK) includes:
- Absorption correction using spherical harmonics
- Frame scaling
;

loop_
_space_group_symop_operation_xyz
'x, y, z'
'-x, y+1/2, -z+1/2'
'-x, -y, -z'
'x, -y-1/2, z-1/2'

loop_
_atom_site_label
_atom_site_type_symbol
_atom_site_fract_x
_atom_site_fract_y
_atom_site_fract_z
_atom_site_U_iso_or_equiv
_atom_site_adp_type
_atom_site_occupancy
_atom_site_site_symmetry_order
_atom_site_calc_flag
_atom_site_refinement_flags_posn
_atom_site_refinement_flags_adp
_atom_site_refinement_flags_occupancy
_atom_site_disorder_assembly
_atom_site_disorder_group
Sm1 Sm 0.42689(2) 0.54328(2) 0.56781(2) 0.02621(7) Uani 1 1 d . . . . .
O1 O 0.37872(18) 0.45463(17) 0.64484(12) 0.0355(5) Uani 1 1 d . . . . .
N1 N 0.53232(19) 0.5805(2) 0.67217(14) 0.0312(6) Uani 1 1 d . . . . .
C1 C 0.4551(3) 0.3281(3) 0.5209(2) 0.0522(11) Uani 1 1 d . . . . .
H1 H 0.4825 0.2955 0.4846 0.063 Uiso 1 1 calc R U . . .
O2 O 0.29971(16) 0.58113(17) 0.51918(12) 0.0347(5) Uani 1 1 d . . . . .
N2 N 0.3731(2) 0.6855(2) 0.63106(14) 0.0337(6) Uani 1 1 d . . . . .
C2 C 0.3538(4) 0.3123(4) 0.5150(2) 0.0601(12) Uani 1 1 d . . . . .
H2A H 0.3241 0.3515 0.5450 0.090 Uiso 1 1 calc R U . . .
H2B H 0.3412 0.2513 0.5263 0.090 Uiso 1 1 calc R U . . .
H2C H 0.3314 0.3239 0.4700 0.090 Uiso 1 1 calc R U . . .
O3 O 0.47450(17) 0.41872(16) 0.51280(12) 0.0342(5) Uani 1 1 d . . . . .
C3 C 0.4967(4) 0.2939(3) 0.5847(3) 0.0695(16) Uani 1 1 d . . . . .
H3A H 0.5612 0.3062 0.5869 0.104 Uiso 1 1 calc R U . . .
H3B H 0.4871 0.2306 0.5873 0.104 Uiso 1 1 calc R U . . .
H3C H 0.4690 0.3228 0.6213 0.104 Uiso 1 1 calc R U . . .
C4 C 0.2262(2) 0.6296(2) 0.52408(18) 0.0350(7) Uani 1 1 d . . . . .
C5 C 0.1606(3) 0.6376(3) 0.4719(2) 0.0411(8) Uani 1 1 d . . . . .
C6 C 0.0862(3) 0.6904(3) 0.4821(2) 0.0471(10) Uani 1 1 d . . . . .
H6 H 0.0422 0.6959 0.4472 0.057 Uiso 1 1 calc R U . . .
C7 C 0.0723(3) 0.7348(3) 0.5391(2) 0.0495(10) Uani 1 1 d . . . . .
C8 C 0.1374(3) 0.7258(3) 0.5892(2) 0.0458(9) Uani 1 1 d . . . . .
H8 H 0.1304 0.7561 0.6291 0.055 Uiso 1 1 calc R U . . .
C9 C 0.2126(2) 0.6738(3) 0.58283(19) 0.0379(8) Uani 1 1 d . . . . .
C10 C 0.1708(3) 0.5900(3) 0.4068(2) 0.0484(10) Uani 1 1 d . . . . .
C11 C 0.2563(3) 0.6228(3) 0.3755(2) 0.0516(10) Uani 1 1 d . . . . .
H11A H 0.3090 0.6055 0.4029 0.077 Uiso 1 1 calc R U . . .
H11B H 0.2543 0.6868 0.3717 0.077 Uiso 1 1 calc R U . . .
H11C H 0.2598 0.5969 0.3319 0.077 Uiso 1 1 calc R U . . .
C12 C 0.1741(3) 0.4913(3) 0.4191(2) 0.0537(11) Uani 1 1 d . . . . .
H12A H 0.2245 0.4777 0.4499 0.081 Uiso 1 1 calc R U . . .
H12B H 0.1819 0.4607 0.3777 0.081 Uiso 1 1 calc R U . . .
H12C H 0.1181 0.4724 0.4375 0.081 Uiso 1 1 calc R U . . .
C13 C 0.0923(4) 0.6086(5) 0.3569(3) 0.0721(16) Uani 1 1 d . . . . .
H13A H 0.1028 0.5784 0.3158 0.108 Uiso 1 1 calc R U . . .
H13B H 0.0879 0.6718 0.3490 0.108 Uiso 1 1 calc R U . . .
H13C H 0.0364 0.5875 0.3743 0.108 Uiso 1 1 calc R U . . .
C14 C -0.0109(3) 0.7931(4) 0.5459(3) 0.0595(12) Uani 1 1 d . . . . .
C15 C -0.015(2) 0.863(2) 0.4994(14) 0.124(10) Uani 0.42(2) 1 d . U P A 1
H15A H 0.0000 0.8406 0.4565 0.186 Uiso 0.42(2) 1 calc R U P A 1
H15B H 0.0269 0.9090 0.5134 0.186 Uiso 0.42(2) 1 calc R U P A 1
H15C H -0.0763 0.8868 0.4963 0.186 Uiso 0.42(2) 1 calc R U P A 1
C16 C -0.0001(13) 0.8530(17) 0.6134(10) 0.099(8) Uani 0.42(2) 1 d . . P A 1
H16A H 0.0497 0.8942 0.6099 0.149 Uiso 0.42(2) 1 calc R U P A 1
H16B H 0.0120 0.8146 0.6512 0.149 Uiso 0.42(2) 1 calc R U P A 1
H16C H -0.0556 0.8857 0.6191 0.149 Uiso 0.42(2) 1 calc R U P A 1
C17 C -0.0875(10) 0.7431(13) 0.5519(19) 0.127(16) Uani 0.42(2) 1 d . . P A 1
H17A H -0.0839 0.7124 0.5940 0.191 Uiso 0.42(2) 1 calc R U P A 1
H17B H -0.0926 0.7002 0.5163 0.191 Uiso 0.42(2) 1 calc R U P A 1
H17C H -0.1402 0.7814 0.5497 0.191 Uiso 0.42(2) 1 calc R U P A 1
C18 C 0.2770(3) 0.6614(3) 0.64090(19) 0.0394(8) Uani 1 1 d . . . . .
H18A H 0.2751 0.5991 0.6543 0.047 Uiso 1 1 calc R U . . .
H18B H 0.2558 0.6967 0.6776 0.047 Uiso 1 1 calc R U . . .
C19 C 0.3776(3) 0.7755(3) 0.6042(2) 0.0448(9) Uani 1 1 d . . . . .
H19A H 0.3293 0.7847 0.5699 0.054 Uiso 1 1 calc R U . . .
H19B H 0.4360 0.7854 0.5847 0.054 Uiso 1 1 calc R U . . .
C20 C 0.3662(4) 0.8383(3) 0.6617(3) 0.0628(13) Uani 1 1 d . . . . .
H20A H 0.4011 0.8926 0.6562 0.075 Uiso 1 1 calc R U . . .
H20B H 0.3024 0.8539 0.6654 0.075 Uiso 1 1 calc R U . . .
C21 C 0.4013(3) 0.7880(3) 0.7217(2) 0.0570(12) Uani 1 1 d . . . . .
H21A H 0.3569 0.7887 0.7559 0.068 Uiso 1 1 calc R U . . .
H21B H 0.4578 0.8143 0.7398 0.068 Uiso 1 1 calc R U . . .
C22 C 0.4178(3) 0.6925(3) 0.69828(18) 0.0395(8) Uani 1 1 d . . . . .
H22 H 0.3863 0.6519 0.7278 0.047 Uiso 1 1 calc R U . . .
C23 C 0.5166(3) 0.6684(3) 0.70188(18) 0.0391(8) Uani 1 1 d . . . . .
H23 H 0.5362 0.6645 0.7493 0.047 Uiso 1 1 calc R U . . .
C24 C 0.5829(3) 0.7287(3) 0.6693(2) 0.0488(10) Uani 1 1 d . . . . .
H24A H 0.5605 0.7456 0.6247 0.059 Uiso 1 1 calc R U . . .
H24B H 0.5950 0.7822 0.6956 0.059 Uiso 1 1 calc R U . . .
C25 C 0.6653(3) 0.6715(3) 0.6673(2) 0.0528(11) Uani 1 1 d . . . . .
H25A H 0.6978 0.6688 0.7107 0.063 Uiso 1 1 calc R U . . .
H25B H 0.7065 0.6929 0.6345 0.063 Uiso 1 1 calc R U . . .
C26 C 0.6258(2) 0.5830(3) 0.64791(19) 0.0392(8) Uani 1 1 d . . . . .
H26A H 0.6240 0.5759 0.5998 0.047 Uiso 1 1 calc R U . . .
H26B H 0.6626 0.5352 0.6680 0.047 Uiso 1 1 calc R U . . .
C27 C 0.5280(2) 0.5078(3) 0.72068(18) 0.0356(7) Uani 1 1 d . . . . .
H27A H 0.5727 0.5197 0.7570 0.043 Uiso 1 1 calc R U . . .
H27B H 0.5461 0.4529 0.6992 0.043 Uiso 1 1 calc R U . . .
C28 C 0.4387(2) 0.4925(3) 0.74952(18) 0.0354(7) Uani 1 1 d . . . . .
C29 C 0.3674(2) 0.4601(2) 0.70859(18) 0.0337(7) Uani 1 1 d . . . . .
C30 C 0.2869(3) 0.4343(3) 0.73734(19) 0.0383(8) Uani 1 1 d . . . . .
C31 C 0.2800(3) 0.4487(3) 0.8034(2) 0.0453(9) Uani 1 1 d . . . . .
H31 H 0.2255 0.4330 0.8223 0.054 Uiso 1 1 calc R U . . .
C32 C 0.3480(3) 0.4850(3) 0.8443(2) 0.0472(9) Uani 1 1 d . . . . .
C33 C 0.4282(3) 0.5053(3) 0.81589(19) 0.0420(9) Uani 1 1 d . . . . .
H33 H 0.4766 0.5284 0.8424 0.050 Uiso 1 1 calc R U . . .
C34 C 0.2121(3) 0.3873(3) 0.6967(2) 0.0457(9) Uani 1 1 d . . . . .
C35 C 0.1758(3) 0.4435(3) 0.6383(2) 0.0500(10) Uani 1 1 d . . . . .
H35A H 0.2246 0.4563 0.6095 0.075 Uiso 1 1 calc R U . . .
H35B H 0.1516 0.4984 0.6546 0.075 Uiso 1 1 calc R U . . .
H35C H 0.1283 0.4113 0.6137 0.075 Uiso 1 1 calc R U . . .
C36 C 0.2509(3) 0.3020(3) 0.6707(2) 0.0559(11) Uani 1 1 d . . . . .
H36A H 0.3056 0.3149 0.6481 0.084 Uiso 1 1 calc R U . . .
H36B H 0.2068 0.2745 0.6400 0.084 Uiso 1 1 calc R U . . .
H36C H 0.2650 0.2621 0.7072 0.084 Uiso 1 1 calc R U . . .
C37 C 0.1326(3) 0.3637(4) 0.7370(3) 0.0655(14) Uani 1 1 d . . . . .
H37A H 0.1071 0.4172 0.7548 0.098 Uiso 1 1 calc R U . . .
H37B H 0.1526 0.3250 0.7730 0.098 Uiso 1 1 calc R U . . .
H37C H 0.0870 0.3337 0.7091 0.098 Uiso 1 1 calc R U . . .
C38 C 0.3407(7) 0.4896(8) 0.9186(5) 0.026(2) Uani 0.495(14) 1 d . U P B 1
C39 C 0.4116(9) 0.4307(8) 0.9544(4) 0.059(3) Uani 0.495(14) 1 d . . P B 1
H39A H 0.4714 0.4473 0.9415 0.089 Uiso 0.495(14) 1 calc R U P B 1
H39B H 0.4000 0.3693 0.9428 0.089 Uiso 0.495(14) 1 calc R U P B 1
H39C H 0.4082 0.4381 1.0018 0.089 Uiso 0.495(14) 1 calc R U P B 1
C40 C 0.2463(8) 0.4665(12) 0.9388(5) 0.083(6) Uani 0.495(14) 1 d . . P B 1
H40A H 0.2291 0.4091 0.9209 0.124 Uiso 0.495(14) 1 calc R U P B 1
H40B H 0.2039 0.5109 0.9217 0.124 Uiso 0.495(14) 1 calc R U P B 1
H40C H 0.2456 0.4649 0.9866 0.124 Uiso 0.495(14) 1 calc R U P B 1
C41 C 0.3619(11) 0.5838(7) 0.9377(6) 0.061(4) Uani 0.495(14) 1 d . U P B 1
H41A H 0.4222 0.5987 0.9248 0.092 Uiso 0.495(14) 1 calc R U P B 1
H41B H 0.3589 0.5904 0.9851 0.092 Uiso 0.495(14) 1 calc R U P B 1
H41C H 0.3182 0.6229 0.9154 0.092 Uiso 0.495(14) 1 calc R U P B 1
C51 C 0.2036(18) 0.457(2) 0.1271(11) 0.092(7) Uani 0.40(2) 1 d D . P C 1
H51A H 0.2677 0.4662 0.1218 0.138 Uiso 0.40(2) 1 calc R U P C 1
H51B H 0.1688 0.4959 0.0976 0.138 Uiso 0.40(2) 1 calc R U P C 1
H51C H 0.1883 0.3958 0.1167 0.138 Uiso 0.40(2) 1 calc R U P C 1
C52 C 0.1823(15) 0.476(3) 0.1968(11) 0.097(8) Uani 0.40(2) 1 d D . P C 1
H52A H 0.2387 0.4744 0.2243 0.117 Uiso 0.40(2) 1 calc R U P C 1
H52B H 0.1581 0.5363 0.1989 0.117 Uiso 0.40(2) 1 calc R U P C 1
C53 C 0.1187(14) 0.4163(12) 0.2243(10) 0.087(7) Uani 0.40(2) 1 d D . P C 1
H53A H 0.1172 0.4283 0.2717 0.104 Uiso 0.40(2) 1 calc R U P C 1
H53B H 0.1412 0.3559 0.2193 0.104 Uiso 0.40(2) 1 calc R U P C 1
C54 C 0.0257(11) 0.4203(17) 0.1955(8) 0.077(5) Uani 0.40(2) 1 d D . P C 1
H54A H 0.0258 0.4056 0.1485 0.092 Uiso 0.40(2) 1 calc R U P C 1
H54B H 0.0028 0.4809 0.1993 0.092 Uiso 0.40(2) 1 calc R U P C 1
C55 C -0.0430(13) 0.3515(13) 0.2324(12) 0.083(7) Uani 0.40(2) 1 d D . P C 1
H55A H -0.0197 0.2909 0.2313 0.099 Uiso 0.40(2) 1 calc R U P C 1
H55B H -0.0490 0.3688 0.2786 0.099 Uiso 0.40(2) 1 calc R U P C 1
C56 C -0.1310(13) 0.3577(16) 0.1951(11) 0.095(7) Uani 0.40(2) 1 d D . P C 1
H56A H -0.1757 0.3236 0.2175 0.143 Uiso 0.40(2) 1 calc R U P C 1
H56B H -0.1253 0.3345 0.1509 0.143 Uiso 0.40(2) 1 calc R U P C 1
H56C H -0.1499 0.4191 0.1925 0.143 Uiso 0.40(2) 1 calc R U P C 1
C15A C -0.0879(7) 0.7666(12) 0.4924(8) 0.088(5) Uani 0.58(2) 1 d . . P A 2
H15D H -0.0959 0.7029 0.4925 0.133 Uiso 0.58(2) 1 calc R U P A 2
H15E H -0.0708 0.7855 0.4490 0.133 Uiso 0.58(2) 1 calc R U P A 2
H15F H -0.1441 0.7950 0.5029 0.133 Uiso 0.58(2) 1 calc R U P A 2
C16A C 0.0130(10) 0.8834(9) 0.5295(13) 0.122(9) Uani 0.58(2) 1 d . . P A 2
H16D H 0.0475 0.8834 0.4901 0.183 Uiso 0.58(2) 1 calc R U P A 2
H16E H 0.0492 0.9091 0.5659 0.183 Uiso 0.58(2) 1 calc R U P A 2
H16F H -0.0417 0.9180 0.5215 0.183 Uiso 0.58(2) 1 calc R U P A 2
C17A C -0.0522(11) 0.7738(17) 0.6085(6) 0.121(11) Uani 0.58(2) 1 d . . P A 2
H17D H -0.0133 0.7956 0.6450 0.182 Uiso 0.58(2) 1 calc R U P A 2
H17E H -0.0599 0.7104 0.6130 0.182 Uiso 0.58(2) 1 calc R U P A 2
H17F H -0.1107 0.8026 0.6091 0.182 Uiso 0.58(2) 1 calc R U P A 2
C38A C 0.3276(14) 0.5180(12) 0.9156(10) 0.068(5) Uani 0.505(14) 1 d . U P B 2
C39A C 0.3339(15) 0.4198(11) 0.9525(7) 0.101(6) Uani 0.505(14) 1 d . U P B 2
H39D H 0.3908 0.3917 0.9433 0.152 Uiso 0.505(14) 1 calc R U P B 2
H39E H 0.2841 0.3829 0.9360 0.152 Uiso 0.505(14) 1 calc R U P B 2
H39F H 0.3306 0.4275 0.9999 0.152 Uiso 0.505(14) 1 calc R U P B 2
C40A C 0.2461(14) 0.5554(16) 0.9289(9) 0.122(7) Uani 0.505(14) 1 d . U P B 2
H40D H 0.2444 0.6161 0.9131 0.183 Uiso 0.505(14) 1 calc R U P B 2
H40E H 0.2388 0.5547 0.9762 0.183 Uiso 0.505(14) 1 calc R U P B 2
H40F H 0.1974 0.5221 0.9067 0.183 Uiso 0.505(14) 1 calc R U P B 2
C41A C 0.4101(16) 0.5570(16) 0.9529(9) 0.111(7) Uani 0.505(14) 1 d . U P B 2
H41D H 0.4629 0.5214 0.9448 0.166 Uiso 0.505(14) 1 calc R U P B 2
H41E H 0.4003 0.5575 0.9998 0.166 Uiso 0.505(14) 1 calc R U P B 2
H41F H 0.4197 0.6170 0.9378 0.166 Uiso 0.505(14) 1 calc R U P B 2
C51A C -0.099(3) 0.347(2) 0.2355(13) 0.195(15) Uani 0.60(2) 1 d D . P C 2
H51D H -0.1458 0.3176 0.2078 0.293 Uiso 0.60(2) 1 calc R U P C 2
H51E H -0.1253 0.3981 0.2563 0.293 Uiso 0.60(2) 1 calc R U P C 2
H51F H -0.0761 0.3062 0.2693 0.293 Uiso 0.60(2) 1 calc R U P C 2
C52A C -0.027(2) 0.375(2) 0.1957(17) 0.198(16) Uani 0.60(2) 1 d D . P C 2
H52C H -0.0078 0.3233 0.1705 0.237 Uiso 0.60(2) 1 calc R U P C 2
H52D H -0.0516 0.4183 0.1638 0.237 Uiso 0.60(2) 1 calc R U P C 2
C53A C 0.046(2) 0.410(3) 0.2270(19) 0.32(4) Uani 0.60(2) 1 d D . P C 2
H53C H 0.0702 0.3711 0.2627 0.390 Uiso 0.60(2) 1 calc R U P C 2
H53D H 0.0336 0.4683 0.2450 0.390 Uiso 0.60(2) 1 calc R U P C 2
C54A C 0.108(2) 0.4147(14) 0.1720(17) 0.22(2) Uani 0.60(2) 1 d D . P C 2
H54C H 0.1242 0.3542 0.1596 0.259 Uiso 0.60(2) 1 calc R U P C 2
H54D H 0.0751 0.4412 0.1338 0.259 Uiso 0.60(2) 1 calc R U P C 2
C55A C 0.185(3) 0.460(3) 0.1834(18) 0.29(3) Uani 0.60(2) 1 d D . P C 2
H55C H 0.2091 0.4473 0.2284 0.350 Uiso 0.60(2) 1 calc R U P C 2
H55D H 0.1711 0.5237 0.1815 0.350 Uiso 0.60(2) 1 calc R U P C 2
C56A C 0.258(2) 0.442(2) 0.1368(13) 0.183(17) Uani 0.60(2) 1 d D . P C 2
H56D H 0.3105 0.4181 0.1611 0.274 Uiso 0.60(2) 1 calc R U P C 2
H56E H 0.2743 0.4967 0.1152 0.274 Uiso 0.60(2) 1 calc R U P C 2
H56F H 0.2359 0.3997 0.1038 0.274 Uiso 0.60(2) 1 calc R U P C 2

loop_
_atom_site_aniso_label
_atom_site_aniso_U_11
_atom_site_aniso_U_22
_atom_site_aniso_U_33
_atom_site_aniso_U_23
_atom_site_aniso_U_13
_atom_site_aniso_U_12
Sm1 0.02950(10) 0.02434(10) 0.02478(10) -0.00176(6) 0.00142(6) 0.00502(6)
O1 0.0418(13) 0.0345(13) 0.0300(12) 0.0042(10) 0.0000(10) -0.0054(10)
N1 0.0328(14) 0.0309(14) 0.0301(14) -0.0040(11) 0.0020(11) 0.0019(11)
C1 0.065(3) 0.033(2) 0.061(3) -0.0070(18) 0.028(2) 0.0022(18)
O2 0.0319(12) 0.0363(13) 0.0354(12) -0.0030(10) -0.0030(9) 0.0101(10)
N2 0.0376(15) 0.0305(15) 0.0330(14) -0.0012(12) 0.0026(12) 0.0071(12)
C2 0.070(3) 0.056(3) 0.055(3) -0.011(2) 0.010(2) -0.027(2)
O3 0.0410(13) 0.0248(11) 0.0377(13) -0.0013(10) 0.0100(10) -0.0002(10)
C3 0.061(3) 0.037(2) 0.112(5) 0.028(3) 0.017(3) 0.014(2)
C4 0.0325(16) 0.0310(17) 0.0416(18) 0.0036(15) 0.0030(14) 0.0056(14)
C5 0.0339(17) 0.044(2) 0.045(2) 0.0034(17) -0.0002(15) 0.0077(16)
C6 0.0364(19) 0.056(3) 0.049(2) 0.0063(19) -0.0002(16) 0.0166(18)
C7 0.040(2) 0.048(2) 0.061(3) 0.008(2) 0.0086(18) 0.0180(18)
C8 0.046(2) 0.043(2) 0.049(2) -0.0024(18) 0.0118(17) 0.0123(17)
C9 0.0341(17) 0.0369(19) 0.043(2) 0.0025(15) 0.0052(15) 0.0071(15)
C10 0.038(2) 0.061(3) 0.046(2) -0.004(2) -0.0044(17) 0.0098(18)
C11 0.054(2) 0.059(3) 0.042(2) 0.005(2) 0.0060(18) 0.008(2)
C12 0.041(2) 0.060(3) 0.060(3) -0.016(2) 0.0002(19) -0.0012(19)
C13 0.055(3) 0.102(5) 0.057(3) -0.011(3) -0.013(2) 0.024(3)
C14 0.050(2) 0.061(3) 0.067(3) 0.003(2) 0.006(2) 0.028(2)
C15 0.124(16) 0.127(17) 0.127(15) 0.039(12) 0.059(13) 0.076(13)
C16 0.072(11) 0.114(17) 0.113(14) -0.034(12) 0.013(9) 0.062(12)
C17 0.036(7) 0.074(11) 0.27(5) -0.019(18) 0.031(14) 0.014(7)
C18 0.0395(19) 0.042(2) 0.0374(18) -0.0041(15) 0.0069(15) 0.0063(15)
C19 0.046(2) 0.035(2) 0.053(2) 0.0023(17) 0.0014(17) 0.0063(16)
C20 0.076(3) 0.033(2) 0.080(3) -0.016(2) 0.004(3) 0.009(2)
C21 0.064(3) 0.049(3) 0.058(3) -0.024(2) 0.002(2) 0.015(2)
C22 0.046(2) 0.0371(19) 0.0358(18) -0.0086(15) 0.0025(15) 0.0057(16)
C23 0.045(2) 0.0381(19) 0.0342(18) -0.0073(15) -0.0008(15) -0.0006(16)
C24 0.052(2) 0.037(2) 0.056(2) -0.0077(18) -0.0013(19) -0.0099(17)
C25 0.043(2) 0.058(3) 0.057(3) -0.011(2) -0.0019(18) -0.0107(19)
C26 0.0339(18) 0.044(2) 0.0402(19) -0.0033(16) 0.0049(14) -0.0013(15)
C27 0.0320(17) 0.0377(19) 0.0367(18) 0.0045(15) -0.0022(14) -0.0006(14)
C28 0.0341(17) 0.0393(19) 0.0327(17) 0.0090(15) -0.0002(13) -0.0012(14)
C29 0.0382(18) 0.0318(17) 0.0311(17) 0.0051(13) 0.0011(14) 0.0006(14)
C30 0.0353(18) 0.0387(19) 0.0404(19) 0.0085(16) -0.0026(15) -0.0065(15)
C31 0.0380(19) 0.056(2) 0.042(2) 0.0024(18) 0.0056(16) -0.0103(17)
C32 0.048(2) 0.060(3) 0.0333(19) 0.0029(18) 0.0042(16) -0.0102(19)
C33 0.0392(19) 0.053(2) 0.0331(18) 0.0035(17) -0.0056(15) -0.0093(17)
C34 0.042(2) 0.050(2) 0.043(2) 0.0099(18) -0.0068(16) -0.0140(18)
C35 0.040(2) 0.055(3) 0.053(2) 0.007(2) -0.0102(18) -0.0058(18)
C36 0.066(3) 0.045(2) 0.055(3) 0.007(2) -0.008(2) -0.016(2)
C37 0.049(2) 0.089(4) 0.058(3) 0.015(3) -0.006(2) -0.032(3)
C38 0.033(4) 0.025(4) 0.022(3) -0.006(3) 0.007(3) -0.005(3)
C39 0.087(8) 0.065(6) 0.026(4) 0.004(4) 0.004(4) -0.003(6)
C40 0.066(7) 0.158(15) 0.027(4) -0.020(6) 0.026(4) -0.056(8)
C41 0.101(9) 0.034(5) 0.053(6) -0.019(4) 0.038(6) -0.017(5)
C51 0.104(16) 0.092(14) 0.080(15) -0.005(11) -0.005(12) -0.025(13)
C52 0.086(13) 0.15(2) 0.055(11) 0.015(12) -0.021(8) -0.037(13)
C53 0.118(17) 0.061(9) 0.078(12) -0.017(8) -0.025(10) 0.016(9)
C54 0.068(10) 0.103(15) 0.058(9) -0.023(9) 0.002(8) -0.009(10)
C55 0.088(13) 0.059(9) 0.104(17) 0.015(9) 0.041(12) 0.022(9)
C56 0.111(15) 0.092(13) 0.084(13) -0.012(11) 0.025(11) 0.041(12)
C15A 0.044(5) 0.119(11) 0.100(9) -0.037(8) -0.014(6) 0.048(6)
C16A 0.063(7) 0.047(6) 0.25(3) -0.032(10) -0.020(11) 0.026(5)
C17A 0.086(11) 0.21(3) 0.065(7) 0.021(10) 0.026(7) 0.095(16)
C38A 0.083(9) 0.059(9) 0.062(7) 0.000(7) 0.009(6) -0.010(7)
C39A 0.164(16) 0.084(9) 0.057(7) 0.009(6) 0.024(8) -0.018(10)
C40A 0.130(13) 0.151(15) 0.085(10) -0.022(10) 0.008(9) 0.038(12)
C41A 0.134(14) 0.136(15) 0.064(8) -0.027(9) 0.012(9) -0.009(11)
C51A 0.24(4) 0.24(4) 0.114(19) 0.02(2) 0.07(3) 0.05(3)
C52A 0.29(5) 0.13(2) 0.19(3) -0.01(2) 0.09(3) 0.04(3)
C53A 0.22(4) 0.29(5) 0.44(7) -0.23(5) -0.22(5) 0.12(4)
C54A 0.25(4) 0.112(16) 0.27(4) -0.11(2) -0.14(3) 0.09(2)
C55A 0.49(8) 0.30(5) 0.081(18) 0.00(2) -0.03(3) -0.22(5)
C56A 0.30(4) 0.15(2) 0.095(14) 0.006(14) -0.06(2) -0.10(3)

loop_
_atom_type_symbol
_atom_type_description
_atom_type_scat_dispersion_real
_atom_type_scat_dispersion_imag
_atom_type_scat_source
C C 0.0181 0.0091 'International Tables Vol C Tables 4.2.6.8 and 6.1.1.4'
H H 0.0000 0.0000 'International Tables Vol C Tables 4.2.6.8 and 6.1.1.4'
N N 0.0311 0.0180 'International Tables Vol C Tables 4.2.6.8 and 6.1.1.4'
O O 0.0492 0.0322 'International Tables Vol C Tables 4.2.6.8 and 6.1.1.4'
Sm Sm -5.3236 12.2178 'International Tables Vol C Tables 4.2.6.8 and 6.1.1.4'

loop_
_geom_angle_atom_site_label_1
_geom_angle_atom_site_label_2
_geom_angle_atom_site_label_3
_geom_angle
_geom_angle_site_symmetry_1
_geom_angle_site_symmetry_3
O2 Sm1 O1 100.27(10) . .
O2 Sm1 O3 106.02(9) . .
O1 Sm1 O3 87.95(9) . .
O2 Sm1 O3 100.29(9) . 3_666
O1 Sm1 O3 152.67(9) . 3_666
O3 Sm1 O3 69.15(10) . 3_666
O2 Sm1 N1 141.27(9) . .
O1 Sm1 N1 76.11(9) . .
O3 Sm1 N1 112.29(9) . .
O3 Sm1 N1 98.36(9) 3_666 .
O2 Sm1 N2 74.23(9) . .
O1 Sm1 N2 91.98(9) . .
O3 Sm1 N2 179.75(10) . .
O3 Sm1 N2 110.85(9) 3_666 .
N1 Sm1 N2 67.46(9) . .
O2 Sm1 Sm1 106.02(7) . 3_666
O1 Sm1 Sm1 121.20(7) . 3_666
O3 Sm1 Sm1 34.59(6) . 3_666
O3 Sm1 Sm1 34.56(6) 3_666 3_666
N1 Sm1 Sm1 108.57(6) . 3_666
N2 Sm1 Sm1 145.41(7) . 3_666
C29 O1 Sm1 136.1(2) . .
C27 N1 C23 112.5(3) . .
C27 N1 C26 108.1(3) . .
C23 N1 C26 106.2(3) . .
C27 N1 Sm1 109.4(2) . .
C23 N1 Sm1 114.9(2) . .
C26 N1 Sm1 105.2(2) . .
O3 C1 C3 111.1(4) . .
O3 C1 C2 110.5(4) . .
C3 C1 C2 112.0(4) . .
O3 C1 H1 107.7 . .
C3 C1 H1 107.7 . .
C2 C1 H1 107.7 . .
C4 O2 Sm1 144.7(2) . .
C19 N2 C22 104.3(3) . .
C19 N2 C18 109.8(3) . .
C22 N2 C18 106.1(3) . .
C19 N2 Sm1 123.5(2) . .
C22 N2 Sm1 111.8(2) . .
C18 N2 Sm1 100.3(2) . .
C1 C2 H2A 109.5 . .
C1 C2 H2B 109.5 . .
H2A C2 H2B 109.5 . .
C1 C2 H2C 109.5 . .
H2A C2 H2C 109.5 . .
H2B C2 H2C 109.5 . .
C1 O3 Sm1 131.6(2) . .
C1 O3 Sm1 117.5(2) . 3_666
Sm1 O3 Sm1 110.85(10) . 3_666
C1 C3 H3A 109.5 . .
C1 C3 H3B 109.5 . .
H3A C3 H3B 109.5 . .
C1 C3 H3C 109.5 . .
H3A C3 H3C 109.5 . .
H3B C3 H3C 109.5 . .
O2 C4 C9 119.3(3) . .
O2 C4 C5 122.1(3) . .
C9 C4 C5 118.6(3) . .
C6 C5 C4 117.5(4) . .
C6 C5 C10 121.2(4) . .
C4 C5 C10 121.3(3) . .
C7 C6 C5 124.6(4) . .
C7 C6 H6 117.7 . .
C5 C6 H6 117.7 . .
C6 C7 C8 116.6(4) . .
C6 C7 C14 121.3(4) . .
C8 C7 C14 122.0(4) . .
C7 C8 C9 122.0(4) . .
C7 C8 H8 119.0 . .
C9 C8 H8 119.0 . .
C8 C9 C4 120.6(4) . .
C8 C9 C18 119.2(4) . .
C4 C9 C18 120.1(3) . .
C12 C10 C5 109.2(4) . .
C12 C10 C13 107.9(4) . .
C5 C10 C13 112.5(4) . .
C12 C10 C11 111.5(4) . .
C5 C10 C11 109.2(4) . .
C13 C10 C11 106.4(4) . .
C10 C11 H11A 109.5 . .
C10 C11 H11B 109.5 . .
H11A C11 H11B 109.5 . .
C10 C11 H11C 109.5 . .
H11A C11 H11C 109.5 . .
H11B C11 H11C 109.5 . .
C10 C12 H12A 109.5 . .
C10 C12 H12B 109.5 . .
H12A C12 H12B 109.5 . .
C10 C12 H12C 109.5 . .
H12A C12 H12C 109.5 . .
H12B C12 H12C 109.5 . .
C10 C13 H13A 109.5 . .
C10 C13 H13B 109.5 . .
H13A C13 H13B 109.5 . .
C10 C13 H13C 109.5 . .
H13A C13 H13C 109.5 . .
H13B C13 H13C 109.5 . .
C17 C14 C15 117.3(16) . .
C16A C14 C17A 120.2(13) . .
C17 C14 C7 111.4(8) . .
C15 C14 C7 112.4(10) . .
C16A C14 C7 108.3(7) . .
C17A C14 C7 109.8(6) . .
C16A C14 C15A 104.9(10) . .
C17A C14 C15A 103.0(11) . .
C7 C14 C15A 110.3(5) . .
C17 C14 C16 105.9(14) . .
C15 C14 C16 98.2(15) . .
C7 C14 C16 110.5(6) . .
C14 C15 H15A 109.5 . .
C14 C15 H15B 109.5 . .
H15A C15 H15B 109.5 . .
C14 C15 H15C 109.5 . .
H15A C15 H15C 109.5 . .
H15B C15 H15C 109.5 . .
C14 C16 H16A 109.5 . .
C14 C16 H16B 109.5 . .
H16A C16 H16B 109.5 . .
C14 C16 H16C 109.5 . .
H16A C16 H16C 109.5 . .
H16B C16 H16C 109.5 . .
C14 C17 H17A 109.5 . .
C14 C17 H17B 109.5 . .
H17A C17 H17B 109.5 . .
C14 C17 H17C 109.5 . .
H17A C17 H17C 109.5 . .
H17B C17 H17C 109.5 . .
C9 C18 N2 116.1(3) . .
C9 C18 H18A 108.3 . .
N2 C18 H18A 108.3 . .
C9 C18 H18B 108.3 . .
N2 C18 H18B 108.3 . .
H18A C18 H18B 107.4 . .
N2 C19 C20 106.6(4) . .
N2 C19 H19A 110.4 . .
C20 C19 H19A 110.4 . .
N2 C19 H19B 110.4 . .
C20 C19 H19B 110.4 . .
H19A C19 H19B 108.6 . .
C21 C20 C19 104.9(4) . .
C21 C20 H20A 110.8 . .
C19 C20 H20A 110.8 . .
C21 C20 H20B 110.8 . .
C19 C20 H20B 110.8 . .
H20A C20 H20B 108.8 . .
C20 C21 C22 106.2(4) . .
C20 C21 H21A 110.5 . .
C22 C21 H21A 110.5 . .
C20 C21 H21B 110.5 . .
C22 C21 H21B 110.5 . .
H21A C21 H21B 108.7 . .
N2 C22 C23 114.3(3) . .
N2 C22 C21 106.2(3) . .
C23 C22 C21 112.4(4) . .
N2 C22 H22 107.9 . .
C23 C22 H22 107.9 . .
C21 C22 H22 107.9 . .
N1 C23 C22 111.7(3) . .
N1 C23 C24 104.1(3) . .
C22 C23 C24 118.8(4) . .
N1 C23 H23 107.2 . .
C22 C23 H23 107.2 . .
C24 C23 H23 107.2 . .
C25 C24 C23 102.2(4) . .
C25 C24 H24A 111.3 . .
C23 C24 H24A 111.3 . .
C25 C24 H24B 111.3 . .
C23 C24 H24B 111.3 . .
H24A C24 H24B 109.2 . .
C24 C25 C26 102.4(3) . .
C24 C25 H25A 111.3 . .
C26 C25 H25A 111.3 . .
C24 C25 H25B 111.3 . .
C26 C25 H25B 111.3 . .
H25A C25 H25B 109.2 . .
N1 C26 C25 106.9(3) . .
N1 C26 H26A 110.3 . .
C25 C26 H26A 110.3 . .
N1 C26 H26B 110.3 . .
C25 C26 H26B 110.3 . .
H26A C26 H26B 108.6 . .
N1 C27 C28 116.5(3) . .
N1 C27 H27A 108.2 . .
C28 C27 H27A 108.2 . .
N1 C27 H27B 108.2 . .
C28 C27 H27B 108.2 . .
H27A C27 H27B 107.3 . .
C33 C28 C29 120.7(3) . .
C33 C28 C27 120.6(3) . .
C29 C28 C27 118.6(3) . .
O1 C29 C28 118.4(3) . .
O1 C29 C30 122.9(3) . .
C28 C29 C30 118.7(3) . .
C31 C30 C29 118.1(3) . .
C31 C30 C34 121.0(4) . .
C29 C30 C34 120.9(4) . .
C30 C31 C32 124.1(4) . .
C30 C31 H31 118.0 . .
C32 C31 H31 118.0 . .
C33 C32 C31 116.9(4) . .
C33 C32 C38 120.8(5) . .
C31 C32 C38 121.7(5) . .
C33 C32 C38A 121.6(8) . .
C31 C32 C38A 120.5(8) . .
C28 C33 C32 121.4(4) . .
C28 C33 H33 119.3 . .
C32 C33 H33 119.3 . .
C37 C34 C36 107.9(4) . .
C37 C34 C30 112.5(4) . .
C36 C34 C30 107.9(4) . .
C37 C34 C35 107.3(4) . .
C36 C34 C35 109.0(4) . .
C30 C34 C35 112.0(3) . .
C34 C35 H35A 109.5 . .
C34 C35 H35B 109.5 . .
H35A C35 H35B 109.5 . .
C34 C35 H35C 109.5 . .
H35A C35 H35C 109.5 . .
H35B C35 H35C 109.5 . .
C34 C36 H36A 109.5 . .
C34 C36 H36B 109.5 . .
H36A C36 H36B 109.5 . .
C34 C36 H36C 109.5 . .
H36A C36 H36C 109.5 . .
H36B C36 H36C 109.5 . .
C34 C37 H37A 109.5 . .
C34 C37 H37B 109.5 . .
H37A C37 H37B 109.5 . .
C34 C37 H37C 109.5 . .
H37A C37 H37C 109.5 . .
H37B C37 H37C 109.5 . .
C41 C38 C32 105.9(9) . .
C41 C38 C40 109.3(11) . .
C32 C38 C40 111.8(8) . .
C41 C38 C39 107.5(10) . .
C32 C38 C39 111.3(8) . .
C40 C38 C39 110.9(11) . .
C38 C39 H39A 109.5 . .
C38 C39 H39B 109.5 . .
H39A C39 H39B 109.5 . .
C38 C39 H39C 109.5 . .
H39A C39 H39C 109.5 . .
H39B C39 H39C 109.5 . .
C38 C40 H40A 109.5 . .
C38 C40 H40B 109.5 . .
H40A C40 H40B 109.5 . .
C38 C40 H40C 109.5 . .
H40A C40 H40C 109.5 . .
H40B C40 H40C 109.5 . .
C38 C41 H41A 109.5 . .
C38 C41 H41B 109.5 . .
H41A C41 H41B 109.5 . .
C38 C41 H41C 109.5 . .
H41A C41 H41C 109.5 . .
H41B C41 H41C 109.5 . .
C52 C51 H51A 109.5 . .
C52 C51 H51B 109.5 . .
H51A C51 H51B 109.5 . .
C52 C51 H51C 109.5 . .
H51A C51 H51C 109.5 . .
H51B C51 H51C 109.5 . .
C53 C52 C51 115(3) . .
C53 C52 H52A 108.6 . .
C51 C52 H52A 108.6 . .
C53 C52 H52B 108.6 . .
C51 C52 H52B 108.6 . .
H52A C52 H52B 107.5 . .
C52 C53 C54 116.1(19) . .
C52 C53 H53A 108.3 . .
C54 C53 H53A 108.3 . .
C52 C53 H53B 108.3 . .
C54 C53 H53B 108.3 . .
H53A C53 H53B 107.4 . .
C53 C54 C55 112.3(17) . .
C53 C54 H54A 109.1 . .
C55 C54 H54A 109.1 . .
C53 C54 H54B 109.1 . .
C55 C54 H54B 109.1 . .
H54A C54 H54B 107.9 . .
C56 C55 C54 106.0(19) . .
C56 C55 H55A 110.5 . .
C54 C55 H55A 110.5 . .
C56 C55 H55B 110.5 . .
C54 C55 H55B 110.5 . .
H55A C55 H55B 108.7 . .
C55 C56 H56A 109.5 . .
C55 C56 H56B 109.5 . .
H56A C56 H56B 109.5 . .
C55 C56 H56C 109.5 . .
H56A C56 H56C 109.5 . .
H56B C56 H56C 109.5 . .
C14 C15A H15D 109.5 . .
C14 C15A H15E 109.5 . .
H15D C15A H15E 109.5 . .
C14 C15A H15F 109.5 . .
H15D C15A H15F 109.5 . .
H15E C15A H15F 109.5 . .
C14 C16A H16D 109.5 . .
C14 C16A H16E 109.5 . .
H16D C16A H16E 109.5 . .
C14 C16A H16F 109.5 . .
H16D C16A H16F 109.5 . .
H16E C16A H16F 109.5 . .
C14 C17A H17D 109.5 . .
C14 C17A H17E 109.5 . .
H17D C17A H17E 109.5 . .
C14 C17A H17F 109.5 . .
H17D C17A H17F 109.5 . .
H17E C17A H17F 109.5 . .
C40A C38A C41A 115.7(19) . .
C40A C38A C32 121.6(16) . .
C41A C38A C32 113.1(16) . .
C40A C38A C39A 108.1(18) . .
C41A C38A C39A 95.6(17) . .
C32 C38A C39A 97.0(12) . .
C38A C39A H39D 109.5 . .
C38A C39A H39E 109.5 . .
H39D C39A H39E 109.5 . .
C38A C39A H39F 109.5 . .
H39D C39A H39F 109.5 . .
H39E C39A H39F 109.5 . .
C38A C40A H40D 109.5 . .
C38A C40A H40E 109.5 . .
H40D C40A H40E 109.5 . .
C38A C40A H40F 109.5 . .
H40D C40A H40F 109.5 . .
H40E C40A H40F 109.5 . .
C38A C41A H41D 109.5 . .
C38A C41A H41E 109.5 . .
H41D C41A H41E 109.5 . .
C38A C41A H41F 109.5 . .
H41D C41A H41F 109.5 . .
H41E C41A H41F 109.5 . .
C52A C51A H51D 109.5 . .
C52A C51A H51E 109.5 . .
H51D C51A H51E 109.5 . .
C52A C51A H51F 109.5 . .
H51D C51A H51F 109.5 . .
H51E C51A H51F 109.5 . .
C53A C52A C51A 117(4) . .
C53A C52A H52C 108.0 . .
C51A C52A H52C 108.0 . .
C53A C52A H52D 108.0 . .
C51A C52A H52D 108.0 . .
H52C C52A H52D 107.2 . .
C52A C53A C54A 101(3) . .
C52A C53A H53C 111.7 . .
C54A C53A H53C 111.7 . .
C52A C53A H53D 111.7 . .
C54A C53A H53D 111.7 . .
H53C C53A H53D 109.4 . .
C55A C54A C53A 117(3) . .
C55A C54A H54C 108.1 . .
C53A C54A H54C 108.1 . .
C55A C54A H54D 108.1 . .
C53A C54A H54D 108.1 . .
H54C C54A H54D 107.3 . .
C54A C55A C56A 115(3) . .
C54A C55A H55C 108.4 . .
C56A C55A H55C 108.4 . .
C54A C55A H55D 108.4 . .
C56A C55A H55D 108.4 . .
H55C C55A H55D 107.5 . .
C55A C56A H56D 109.5 . .
C55A C56A H56E 109.5 . .
H56D C56A H56E 109.5 . .
C55A C56A H56F 109.5 . .
H56D C56A H56F 109.5 . .
H56E C56A H56F 109.5 . .

loop_
_geom_bond_atom_site_label_1
_geom_bond_atom_site_label_2
_geom_bond_distance
_geom_bond_site_symmetry_2
Sm1 O2 2.177(2) .
Sm1 O1 2.226(2) .
Sm1 O3 2.340(2) .
Sm1 O3 2.342(2) 3_666
Sm1 N1 2.649(3) .
Sm1 N2 2.674(3) .
Sm1 Sm1 3.8556(3) 3_666
O1 C29 1.327(4) .
N1 C27 1.493(5) .
N1 C23 1.498(5) .
N1 C26 1.508(5) .
C1 O3 1.425(5) .
C1 C3 1.510(8) .
C1 C2 1.532(7) .
C1 H1 1.0000 .
O2 C4 1.333(4) .
N2 C19 1.483(5) .
N2 C22 1.502(5) .
N2 C18 1.506(5) .
C2 H2A 0.9800 .
C2 H2B 0.9800 .
C2 H2C 0.9800 .
O3 Sm1 2.342(2) 3_666
C3 H3A 0.9800 .
C3 H3B 0.9800 .
C3 H3C 0.9800 .
C4 C9 1.403(5) .
C4 C5 1.416(5) .
C5 C6 1.398(5) .
C5 C10 1.532(6) .
C6 C7 1.375(7) .
C6 H6 0.9500 .
C7 C8 1.382(6) .
C7 C14 1.541(5) .
C8 C9 1.388(5) .
C8 H8 0.9500 .
C9 C18 1.502(5) .
C10 C12 1.529(7) .
C10 C13 1.540(6) .
C10 C11 1.543(6) .
C11 H11A 0.9800 .
C11 H11B 0.9800 .
C11 H11C 0.9800 .
C12 H12A 0.9800 .
C12 H12B 0.9800 .
C12 H12C 0.9800 .
C13 H13A 0.9800 .
C13 H13B 0.9800 .
C13 H13C 0.9800 .
C14 C17 1.387(18) .
C14 C15 1.43(3) .
C14 C16A 1.469(18) .
C14 C17A 1.482(14) .
C14 C15A 1.599(12) .
C14 C16 1.659(19) .
C15 H15A 0.9800 .
C15 H15B 0.9800 .
C15 H15C 0.9800 .
C16 H16A 0.9800 .
C16 H16B 0.9800 .
C16 H16C 0.9800 .
C17 H17A 0.9800 .
C17 H17B 0.9800 .
C17 H17C 0.9800 .
C18 H18A 0.9900 .
C18 H18B 0.9900 .
C19 C20 1.535(6) .
C19 H19A 0.9900 .
C19 H19B 0.9900 .
C20 C21 1.518(7) .
C20 H20A 0.9900 .
C20 H20B 0.9900 .
C21 C22 1.558(6) .
C21 H21A 0.9900 .
C21 H21B 0.9900 .
C22 C23 1.520(5) .
C22 H22 1.0000 .
C23 C24 1.530(6) .
C23 H23 1.0000 .
C24 C25 1.512(6) .
C24 H24A 0.9900 .
C24 H24B 0.9900 .
C25 C26 1.520(6) .
C25 H25A 0.9900 .
C25 H25B 0.9900 .
C26 H26A 0.9900 .
C26 H26B 0.9900 .
C27 C28 1.506(5) .
C27 H27A 0.9900 .
C27 H27B 0.9900 .
C28 C33 1.390(5) .
C28 C29 1.410(5) .
C29 C30 1.422(5) .
C30 C31 1.380(6) .
C30 C34 1.537(5) .
C31 C32 1.398(6) .
C31 H31 0.9500 .
C32 C33 1.394(6) .
C32 C38 1.532(11) .
C32 C38A 1.59(2) .
C33 H33 0.9500 .
C34 C37 1.525(6) .
C34 C36 1.532(7) .
C34 C35 1.547(6) .
C35 H35A 0.9800 .
C35 H35B 0.9800 .
C35 H35C 0.9800 .
C36 H36A 0.9800 .
C36 H36B 0.9800 .
C36 H36C 0.9800 .
C37 H37A 0.9800 .
C37 H37B 0.9800 .
C37 H37C 0.9800 .
C38 C41 1.519(13) .
C38 C40 1.532(14) .
C38 C39 1.545(16) .
C39 H39A 0.9800 .
C39 H39B 0.9800 .
C39 H39C 0.9800 .
C40 H40A 0.9800 .
C40 H40B 0.9800 .
C40 H40C 0.9800 .
C41 H41A 0.9800 .
C41 H41B 0.9800 .
C41 H41C 0.9800 .
C51 C52 1.506(18) .
C51 H51A 0.9800 .
C51 H51B 0.9800 .
C51 H51C 0.9800 .
C52 C53 1.45(4) .
C52 H52A 0.9900 .
C52 H52B 0.9900 .
C53 C54 1.482(17) .
C53 H53A 0.9900 .
C53 H53B 0.9900 .
C54 C55 1.68(3) .
C54 H54A 0.9900 .
C54 H54B 0.9900 .
C55 C56 1.488(18) .
C55 H55A 0.9900 .
C55 H55B 0.9900 .
C56 H56A 0.9800 .
C56 H56B 0.9800 .
C56 H56C 0.9800 .
C15A H15D 0.9800 .
C15A H15E 0.9800 .
C15A H15F 0.9800 .
C16A H16D 0.9800 .
C16A H16E 0.9800 .
C16A H16F 0.9800 .
C17A H17D 0.9800 .
C17A H17E 0.9800 .
C17A H17F 0.9800 .
C38A C40A 1.39(3) .
C38A C41A 1.54(3) .
C38A C39A 1.68(2) .
C39A H39D 0.9800 .
C39A H39E 0.9800 .
C39A H39F 0.9800 .
C40A H40D 0.9800 .
C40A H40E 0.9800 .
C40A H40F 0.9800 .
C41A H41D 0.9800 .
C41A H41E 0.9800 .
C41A H41F 0.9800 .
C51A C52A 1.449(18) .
C51A H51D 0.9800 .
C51A H51E 0.9800 .
C51A H51F 0.9800 .
C52A C53A 1.35(4) .
C52A H52C 0.9900 .
C52A H52D 0.9900 .
C53A C54A 1.50(2) .
C53A H53C 0.9900 .
C53A H53D 0.9900 .
C54A C55A 1.36(5) .
C54A H54C 0.9900 .
C54A H54D 0.9900 .
C55A C56A 1.506(19) .
C55A H55C 0.9900 .
C55A H55D 0.9900 .
C56A H56D 0.9800 .
C56A H56E 0.9800 .
C56A H56F 0.9800 .

loop_
_geom_torsion_atom_site_label_1
_geom_torsion_atom_site_label_2
_geom_torsion_atom_site_label_3
_geom_torsion_atom_site_label_4
_geom_torsion
_geom_torsion_site_symmetry_4
C3 C1 O3 Sm1 -68.9(5) .
C2 C1 O3 Sm1 56.0(5) .
C3 C1 O3 Sm1 110.0(3) 3_666
C2 C1 O3 Sm1 -125.1(3) 3_666
Sm1 O2 C4 C9 -6.3(6) .
Sm1 O2 C4 C5 174.2(3) .
O2 C4 C5 C6 -179.8(4) .
C9 C4 C5 C6 0.7(6) .
O2 C4 C5 C10 0.4(6) .
C9 C4 C5 C10 -179.1(4) .
C4 C5 C6 C7 -0.1(7) .
C10 C5 C6 C7 179.8(5) .
C5 C6 C7 C8 0.0(7) .
C5 C6 C7 C14 178.9(5) .
C6 C7 C8 C9 -0.7(7) .
C14 C7 C8 C9 -179.5(5) .
C7 C8 C9 C4 1.4(7) .
C7 C8 C9 C18 -175.3(4) .
O2 C4 C9 C8 179.1(4) .
C5 C4 C9 C8 -1.4(6) .
O2 C4 C9 C18 -4.2(6) .
C5 C4 C9 C18 175.3(4) .
C6 C5 C10 C12 -119.1(4) .
C4 C5 C10 C12 60.7(5) .
C6 C5 C10 C13 0.7(7) .
C4 C5 C10 C13 -179.5(4) .
C6 C5 C10 C11 118.7(4) .
C4 C5 C10 C11 -61.5(5) .
C6 C7 C14 C17 73.7(19) .
C8 C7 C14 C17 -107.5(18) .
C6 C7 C14 C15 -60.3(18) .
C8 C7 C14 C15 118.5(18) .
C6 C7 C14 C16A -94.0(12) .
C8 C7 C14 C16A 84.8(12) .
C6 C7 C14 C17A 133.0(12) .
C8 C7 C14 C17A -48.2(13) .
C6 C7 C14 C15A 20.2(11) .
C8 C7 C14 C15A -161.0(9) .
C6 C7 C14 C16 -168.9(12) .
C8 C7 C14 C16 9.9(13) .
C8 C9 C18 N2 -124.2(4) .
C4 C9 C18 N2 59.1(5) .
C19 N2 C18 C9 52.1(4) .
C22 N2 C18 C9 164.2(3) .
Sm1 N2 C18 C9 -79.4(3) .
C22 N2 C19 C20 -35.5(4) .
C18 N2 C19 C20 77.8(4) .
Sm1 N2 C19 C20 -164.4(3) .
N2 C19 C20 C21 27.5(5) .
C19 C20 C21 C22 -8.8(6) .
C19 N2 C22 C23 -95.1(4) .
C18 N2 C22 C23 149.0(3) .
Sm1 N2 C22 C23 40.6(4) .
C19 N2 C22 C21 29.4(4) .
C18 N2 C22 C21 -86.5(4) .
Sm1 N2 C22 C21 165.1(3) .
C20 C21 C22 N2 -12.5(5) .
C20 C21 C22 C23 113.2(4) .
C27 N1 C23 C22 -89.6(4) .
C26 N1 C23 C22 152.2(3) .
Sm1 N1 C23 C22 36.4(4) .
C27 N1 C23 C24 140.9(3) .
C26 N1 C23 C24 22.8(4) .
Sm1 N1 C23 C24 -93.0(3) .
N2 C22 C23 N1 -52.4(4) .
C21 C22 C23 N1 -173.5(3) .
N2 C22 C23 C24 68.8(4) .
C21 C22 C23 C24 -52.3(5) .
N1 C23 C24 C25 -40.1(4) .
C22 C23 C24 C25 -165.2(3) .
C23 C24 C25 C26 41.3(4) .
C27 N1 C26 C25 -118.0(3) .
C23 N1 C26 C25 3.0(4) .
Sm1 N1 C26 C25 125.2(3) .
C24 C25 C26 N1 -27.8(4) .
C23 N1 C27 C28 64.8(4) .
C26 N1 C27 C28 -178.3(3) .
Sm1 N1 C27 C28 -64.2(3) .
N1 C27 C28 C33 -115.3(4) .
N1 C27 C28 C29 68.3(5) .
Sm1 O1 C29 C28 -49.4(5) .
Sm1 O1 C29 C30 131.0(3) .
C33 C28 C29 O1 175.5(4) .
C27 C28 C29 O1 -8.1(5) .
C33 C28 C29 C30 -4.9(6) .
C27 C28 C29 C30 171.5(3) .
O1 C29 C30 C31 -175.4(4) .
C28 C29 C30 C31 5.0(6) .
O1 C29 C30 C34 7.8(6) .
C28 C29 C30 C34 -171.7(4) .
C29 C30 C31 C32 -1.8(7) .
C34 C30 C31 C32 175.0(4) .
C30 C31 C32 C33 -1.7(7) .
C30 C31 C32 C38 -172.7(6) .
C30 C31 C32 C38A 166.8(9) .
C29 C28 C33 C32 1.4(6) .
C27 C28 C33 C32 -174.9(4) .
C31 C32 C33 C28 2.0(7) .
C38 C32 C33 C28 173.0(6) .
C38A C32 C33 C28 -166.5(9) .
C31 C30 C34 C37 2.2(6) .
C29 C30 C34 C37 178.8(4) .
C31 C30 C34 C36 -116.8(5) .
C29 C30 C34 C36 59.9(5) .
C31 C30 C34 C35 123.2(5) .
C29 C30 C34 C35 -60.1(5) .
C33 C32 C38 C41 59.9(11) .
C31 C32 C38 C41 -129.5(9) .
C33 C32 C38 C40 178.8(9) .
C31 C32 C38 C40 -10.6(13) .
C33 C32 C38 C39 -56.7(11) .
C31 C32 C38 C39 114.0(8) .
C51 C52 C53 C54 -68(3) .
C52 C53 C54 C55 -178(2) .
C53 C54 C55 C56 -175.6(17) .
C33 C32 C38A C40A 133.5(18) .
C31 C32 C38A C40A -35(2) .
C33 C32 C38A C41A -11(2) .
C31 C32 C38A C41A -179.2(14) .
C33 C32 C38A C39A -110.3(12) .
C31 C32 C38A C39A 81.7(13) .
C51A C52A C53A C54A 171(3) .
C52A C53A C54A C55A 170(4) .
C53A C54A C55A C56A 162(3) .
